data_2020666
loop_
_publ_author_name
'Chia, Tze Shyang'
'Quah, Ching Kheng'

_publ_section_title
;
 Monoclinic-to-orthorhombic phase transition of the
 hexamethylenetetramine--2-methylbenzoic acid (1/2) cocrystal with
 temperature-dependent dynamic molecular disorder
;
_journal_coeditor_code EG3207
_journal_issue 12
_journal_name_full 'Acta Crystallographica Section C'
_journal_page_first 971
_journal_page_last 980
_journal_paper_doi 10.1107/S2053229616016831
_journal_volume 72
_journal_year 2016
_chemical_formula_iupac 'C6 H12 N4, 2C8 H8 O2'
_chemical_formula_moiety 'C6 H12 N4, 2(C8 H8 O2)'
_chemical_formula_sum 'C22 H28 N4 O4'
_chemical_formula_weight 412.48
_chemical_name_common
;
Hexamethylenetetramine bis(<i>o</i>-toluic acid)
;
_chemical_name_systematic
;
Hexamethylenetetramine--2-methylbenzoic acid (1/2)
;
_space_group_crystal_system monoclinic
_space_group_IT_number 14
_space_group_name_Hall '-P 2ybc'
_space_group_name_H-M_alt 'P 1 21/c 1'
_symmetry_space_group_name_Hall '-P 2ybc'
_symmetry_space_group_name_H-M 'P 1 21/c 1'
_atom_sites_solution_hydrogens mixed
_audit_creation_method SHELXL-2014/7
_cell_angle_alpha 90
_cell_angle_beta 90.314(2)
_cell_angle_gamma 90
_cell_formula_units_Z 8
_cell_length_a 30.920(3)
_cell_length_b 9.3363(9)
_cell_length_c 14.3462(14)
_cell_measurement_reflns_used 9985
_cell_measurement_temperature 150.00(10)
_cell_measurement_theta_max 26.63
_cell_measurement_theta_min 2.28
_cell_volume 4141.4(7)
_computing_cell_refinement
;
SAINT (Bruker, 2009)
;
_computing_data_collection
;
APEX2 (Bruker, 2009)
;
_computing_data_reduction
;
SAINT (Bruker, 2009)
;
_computing_molecular_graphics
;
SHELXTL (Sheldrick, 2008<i>a</i>) and Mercury (Macrae <i>et al.</i>,
2006)
;
_computing_publication_material
;
PLATON (Spek, 2009)
;
_computing_structure_refinement
;
SHELXL2014 (Sheldrick, 2015)
;
_computing_structure_solution
;
SHELXS2013 (Sheldrick, 2008<i>a</i>)
;
_diffrn_ambient_temperature 150.00(10)
_diffrn_measured_fraction_theta_full 1.000
_diffrn_measured_fraction_theta_max 0.990
_diffrn_measurement_device_type 'Bruker APEX DUO CCD area detector'
_diffrn_measurement_method '\f and \w scans'
_diffrn_radiation_monochromator graphite
_diffrn_radiation_source 'fine-focus sealed tube'
_diffrn_radiation_type MoK\a
_diffrn_radiation_wavelength 0.71073
_diffrn_reflns_av_R_equivalents 0.0587
_diffrn_reflns_limit_h_max 40
_diffrn_reflns_limit_h_min -40
_diffrn_reflns_limit_k_max 12
_diffrn_reflns_limit_k_min -12
_diffrn_reflns_limit_l_max 18
_diffrn_reflns_limit_l_min -18
_diffrn_reflns_number 65004
_diffrn_reflns_theta_full 25.242
_diffrn_reflns_theta_max 28.000
_diffrn_reflns_theta_min 0.659
_exptl_absorpt_coefficient_mu 0.093
_exptl_absorpt_correction_T_max 0.9632
_exptl_absorpt_correction_T_min 0.7694
_exptl_absorpt_correction_type multi-scan
_exptl_absorpt_process_details
;
(<i>SADABS</i>; Bruker, 2009)
;
_exptl_crystal_colour colourless
_exptl_crystal_density_diffrn 1.323
_exptl_crystal_description block
_exptl_crystal_F_000 1760
_exptl_crystal_size_max 0.432
_exptl_crystal_size_mid 0.173
_exptl_crystal_size_min 0.151
_refine_diff_density_max 0.431
_refine_diff_density_min -0.235
_refine_ls_extinction_method none
_refine_ls_goodness_of_fit_ref 1.049
_refine_ls_hydrogen_treatment mixed
_refine_ls_matrix_type full
_refine_ls_number_parameters 837
_refine_ls_number_reflns 9989
_refine_ls_number_restraints 1222
_refine_ls_restrained_S_all 1.000
_refine_ls_R_factor_all 0.0860
_refine_ls_R_factor_gt 0.0662
_refine_ls_shift/su_max 0.000
_refine_ls_shift/su_mean 0.000
_refine_ls_structure_factor_coef Fsqd
_refine_ls_weighting_details 'w=1/[\s^2^(Fo^2^)+(0.1018P)^2^+2.4093P] where P=(Fo^2^+2Fc^2^)/3'
_refine_ls_weighting_scheme calc
_refine_ls_wR_factor_gt 0.1766
_refine_ls_wR_factor_ref 0.1967
_reflns_number_gt 7832
_reflns_number_total 9989
_reflns_threshold_expression 'I > 2\s(I)'
_cod_data_source_file eg3207sup1.cif
_cod_data_source_block 150K
_cod_depositor_comments 'Adding full bibliography for 2020665--2020673.cif.'
_cod_database_code 2020666
_cod_database_fobs_code 2020666
_shelx_space_group_comment
;
The symmetry employed for this shelxl refinement is uniquely defined
by the following loop, which should always be used as a source of
symmetry information in preference to the above space-group names.
They are only intended as comments.
;
_shelx_estimated_absorpt_t_min 0.961
_shelx_estimated_absorpt_t_max 0.986

loop_
_space_group_symop_operation_xyz
'x, y, z'
'-x, y+1/2, -z+1/2'
'-x, -y, -z'
'x, -y-1/2, z-1/2'

loop_
_atom_site_type_symbol
_atom_site_label
_atom_site_fract_x
_atom_site_fract_y
_atom_site_fract_z
_atom_site_U_iso_or_equiv
_atom_site_adp_type
_atom_site_calc_flag
_atom_site_occupancy
_atom_site_disorder_assembly
_atom_site_disorder_group
O O1 0.16458(10) 0.2389(4) 0.3356(2) 0.0453(8) Uani d 0.803(6) A 1
H H1O1 0.1813(13) 0.250(5) 0.291(2) 0.054(14) Uiso d 0.803(6) A 1
O O2 0.12827(12) 0.4205(5) 0.2743(2) 0.0547(9) Uani d 0.803(6) A 1
C C7 0.13377(12) 0.3353(4) 0.3370(3) 0.0306(8) Uani d 0.803(6) A 1
C C1 0.10771(18) 0.3308(5) 0.4241(3) 0.0284(8) Uani d 0.803(6) A 1
C C2 0.0784(3) 0.4407(6) 0.4467(4) 0.0324(9) Uani d 0.803(6) A 1
C C3 0.0562(3) 0.4293(7) 0.5308(4) 0.0405(12) Uani d 0.803(6) A 1
H H3A 0.0364 0.5024 0.5477 0.049 Uiso calc 0.803(6) A 1
C C4 0.06230(18) 0.3153(6) 0.5898(3) 0.0435(11) Uani d 0.803(6) A 1
H H4A 0.0470 0.3113 0.6470 0.052 Uiso calc 0.803(6) A 1
C C5 0.09044(18) 0.2066(5) 0.5668(3) 0.0412(10) Uani d 0.803(6) A 1
H H5A 0.0943 0.1273 0.6075 0.049 Uiso calc 0.803(6) A 1
C C6 0.11288(14) 0.2137(5) 0.4845(3) 0.0325(8) Uani d 0.803(6) A 1
H H6A 0.1321 0.1385 0.4683 0.039 Uiso calc 0.803(6) A 1
C C8 0.06987(17) 0.5688(5) 0.3856(4) 0.0400(11) Uani d 0.803(6) A 1
H H8A 0.0968 0.6223 0.3769 0.060 Uiso calc 0.803(6) A 1
H H8B 0.0484 0.6308 0.4152 0.060 Uiso calc 0.803(6) A 1
H H8C 0.0589 0.5367 0.3249 0.060 Uiso calc 0.803(6) A 1
O O1X 0.1334(5) 0.3388(18) 0.2842(10) 0.056(3) Uani d 0.197(6) A 2
H H2O1 0.1520 0.3118 0.2454 0.084 Uiso calc 0.197(6) A 2
O O2X 0.1648(4) 0.1732(16) 0.3752(11) 0.058(3) Uani d 0.197(6) A 2
C C7X 0.1373(5) 0.2632(18) 0.3608(10) 0.036(2) Uani d 0.197(6) A 2
C C1X 0.1061(9) 0.300(2) 0.4369(14) 0.031(2) Uani d 0.197(6) A 2
C C2X 0.0822(13) 0.427(3) 0.436(2) 0.034(2) Uani d 0.197(6) A 2
C C3X 0.0550(11) 0.447(3) 0.5112(18) 0.036(2) Uani d 0.197(6) A 2
H H3XA 0.0385 0.5329 0.5130 0.043 Uiso calc 0.197(6) A 2
C C4X 0.0505(7) 0.353(2) 0.5830(15) 0.039(2) Uani d 0.197(6) A 2
H H4XA 0.0318 0.3746 0.6334 0.047 Uiso calc 0.197(6) A 2
C C5X 0.0733(7) 0.225(2) 0.5822(12) 0.037(2) Uani d 0.197(6) A 2
H H5XA 0.0695 0.1561 0.6300 0.044 Uiso calc 0.197(6) A 2
C C6X 0.1012(6) 0.2017(19) 0.5108(13) 0.034(2) Uani d 0.197(6) A 2
H H6XA 0.1180 0.1164 0.5108 0.041 Uiso calc 0.197(6) A 2
C C8X 0.0817(8) 0.542(2) 0.3619(14) 0.041(4) Uani d 0.197(6) A 2
H H8XA 0.1045 0.6126 0.3756 0.062 Uiso calc 0.197(6) A 2
H H8XB 0.0535 0.5903 0.3617 0.062 Uiso calc 0.197(6) A 2
H H8XC 0.0869 0.4996 0.3006 0.062 Uiso calc 0.197(6) A 2
O O3 0.36593(9) 0.1747(3) 0.28202(17) 0.0422(6) Uani d 0.900(4) B 1
H H1O3 0.3433(11) 0.188(6) 0.251(3) 0.081(16) Uiso d 0.900(4) B 1
O O4 0.33475(8) 0.3294(3) 0.3771(2) 0.0469(7) Uani d 0.900(4) B 1
C C15 0.36249(10) 0.2416(3) 0.3621(2) 0.0293(6) Uani d 0.900(4) B 1
C C9 0.39507(12) 0.2020(3) 0.4356(2) 0.0251(6) Uani d 0.900(4) B 1
C C10 0.4184(2) 0.0731(6) 0.4380(4) 0.0266(6) Uani d 0.900(4) B 1
C C11 0.44569(16) 0.0493(4) 0.5148(3) 0.0326(7) Uani d 0.900(4) B 1
H H11A 0.4613 -0.0381 0.5186 0.039 Uiso calc 0.900(4) B 1
C C12 0.45049(13) 0.1496(4) 0.5852(2) 0.0363(8) Uani d 0.900(4) B 1
H H12A 0.4697 0.1314 0.6358 0.044 Uiso calc 0.900(4) B 1
C C13 0.42739(13) 0.2761(4) 0.5820(2) 0.0356(7) Uani d 0.900(4) B 1
H H13A 0.4303 0.3448 0.6305 0.043 Uiso calc 0.900(4) B 1
C C14 0.40008(11) 0.3016(3) 0.5076(3) 0.0303(7) Uani d 0.900(4) B 1
H H14A 0.3843 0.3889 0.5052 0.036 Uiso calc 0.900(4) B 1
C C16 0.41689(13) -0.0414(3) 0.3644(3) 0.0352(8) Uani d 0.900(4) B 1
H H16A 0.3868 -0.0578 0.3452 0.053 Uiso calc 0.900(4) B 1
H H16B 0.4291 -0.1303 0.3896 0.053 Uiso calc 0.900(4) B 1
H H16C 0.4338 -0.0108 0.3104 0.053 Uiso calc 0.900(4) B 1
O O3X 0.3342(6) 0.263(2) 0.3362(17) 0.041(4) Uani d 0.100(4) B 2
H H2O3 0.3201 0.2567 0.2861 0.061 Uiso calc 0.100(4) B 2
O O4X 0.3724(7) 0.087(3) 0.2731(13) 0.044(4) Uani d 0.100(4) B 2
C C15X 0.3654(8) 0.168(3) 0.3366(16) 0.031(3) Uani d 0.100(4) B 2
C C9X 0.3938(12) 0.166(3) 0.423(2) 0.029(2) Uani d 0.100(4) B 2
C C10X 0.424(2) 0.059(6) 0.446(4) 0.030(2) Uani d 0.100(4) B 2
C C11X 0.4451(16) 0.078(4) 0.531(2) 0.032(3) Uani d 0.100(4) B 2
H H11B 0.4670 0.0114 0.5486 0.039 Uiso calc 0.100(4) B 2
C C12X 0.4359(11) 0.189(4) 0.5921(19) 0.033(2) Uani d 0.100(4) B 2
H H12B 0.4485 0.1898 0.6526 0.039 Uiso calc 0.100(4) B 2
C C13X 0.4089(11) 0.298(3) 0.565(2) 0.032(2) Uani d 0.100(4) B 2
H H13B 0.4044 0.3790 0.6040 0.038 Uiso calc 0.100(4) B 2
C C14X 0.3887(10) 0.284(3) 0.481(2) 0.031(2) Uani d 0.100(4) B 2
H H14B 0.3702 0.3596 0.4612 0.037 Uiso calc 0.100(4) B 2
C C16X 0.4323(12) -0.069(3) 0.384(2) 0.036(5) Uani d 0.100(4) B 2
H H16D 0.4550 -0.1288 0.4118 0.054 Uiso calc 0.100(4) B 2
H H16E 0.4419 -0.0358 0.3223 0.054 Uiso calc 0.100(4) B 2
H H16F 0.4058 -0.1255 0.3765 0.054 Uiso calc 0.100(4) B 2
O O5 0.13451(8) 0.8236(3) 0.52665(18) 0.0538(6) Uani d 1 . .
H H1O5 0.1600(9) 0.799(6) 0.510(4) 0.105(19) Uiso d 1 . .
O O6 0.15657(8) 0.6816(3) 0.6407(2) 0.0614(7) Uani d 1 . .
O O7 0.36404(8) 0.6928(3) 0.52055(17) 0.0520(6) Uani d 1 . .
H H1O7 0.3380(8) 0.705(5) 0.500(3) 0.075(14) Uiso d 1 . .
O O8 0.34069(8) 0.8009(3) 0.6472(2) 0.0641(7) Uani d 1 . .
N N5 0.20988(7) 0.7751(2) 0.44080(16) 0.0296(5) Uani d 1 . .
N N6 0.28740(7) 0.7330(2) 0.44014(16) 0.0294(5) Uani d 1 . .
N N7 0.24123(8) 0.6228(2) 0.32180(15) 0.0299(5) Uani d 1 . .
N N8 0.25407(7) 0.8806(2) 0.31915(15) 0.0303(5) Uani d 1 . .
C C17 0.08235(9) 0.7497(3) 0.6344(2) 0.0313(6) Uani d 1 . .
C C18 0.06768(10) 0.6693(3) 0.7096(2) 0.0382(6) Uani d 1 . .
C C19 0.02389(10) 0.6739(4) 0.7308(2) 0.0433(7) Uani d 1 . .
H H19A 0.0135 0.6202 0.7823 0.052 Uiso calc 1 . .
C C20 -0.00495(10) 0.7543(4) 0.6791(2) 0.0458(8) Uani d 1 . .
H H20A -0.0347 0.7545 0.6951 0.055 Uiso calc 1 . .
C C21 0.00916(11) 0.8349(4) 0.6040(2) 0.0454(8) Uani d 1 . .
H H21A -0.0106 0.8911 0.5686 0.054 Uiso calc 1 . .
C C22 0.05226(10) 0.8317(3) 0.5821(2) 0.0403(7) Uani d 1 . .
H H22A 0.0622 0.8860 0.5305 0.048 Uiso calc 1 . .
C C23 0.12775(10) 0.7481(3) 0.6022(2) 0.0374(6) Uani d 1 . .
C C24 0.09651(12) 0.5783(4) 0.7695(2) 0.0503(8) Uani d 1 . .
H H24A 0.0791 0.5292 0.8166 0.075 Uiso calc 1 . .
H H24B 0.1181 0.6390 0.8004 0.075 Uiso calc 1 . .
H H24C 0.1112 0.5072 0.7306 0.075 Uiso calc 1 . .
C C25 0.41597(9) 0.7483(3) 0.63499(19) 0.0301(5) Uani d 1 . .
C C26 0.43075(10) 0.8279(3) 0.7114(2) 0.0339(6) Uani d 1 . .
C C27 0.47511(10) 0.8220(3) 0.7329(2) 0.0377(6) Uani d 1 . .
H H27A 0.4857 0.8756 0.7845 0.045 Uiso calc 1 . .
C C28 0.50337(10) 0.7420(3) 0.6822(2) 0.0400(7) Uani d 1 . .
H H28A 0.5332 0.7406 0.6986 0.048 Uiso calc 1 . .
C C29 0.48874(10) 0.6624(3) 0.6066(2) 0.0394(7) Uani d 1 . .
H H29A 0.5083 0.6056 0.5717 0.047 Uiso calc 1 . .
C C30 0.44564(10) 0.6667(3) 0.5829(2) 0.0349(6) Uani d 1 . .
H H30A 0.4357 0.6137 0.5305 0.042 Uiso calc 1 . .
C C31 0.37001(9) 0.7499(3) 0.6025(2) 0.0336(6) Uani d 1 . .
C C32 0.40265(11) 0.9200(4) 0.7698(2) 0.0456(7) Uani d 1 . .
H H32A 0.4206 0.9748 0.8137 0.068 Uiso calc 1 . .
H H32B 0.3824 0.8598 0.8046 0.068 Uiso calc 1 . .
H H32C 0.3864 0.9862 0.7298 0.068 Uiso calc 1 . .
N N1 0.21757(13) 0.2511(3) 0.1930(2) 0.0265(7) Uani d 0.867(11) C 1
N N2 0.29590(14) 0.2293(3) 0.1772(2) 0.0268(7) Uani d 0.867(11) C 1
N N3 0.24768(13) 0.1163(5) 0.0639(3) 0.0275(7) Uani d 0.867(11) C 1
N N4 0.25464(14) 0.3768(5) 0.0682(3) 0.0304(8) Uani d 0.867(11) C 1
C C33 0.25936(17) 0.2382(4) 0.2423(2) 0.0267(8) Uani d 0.867(11) C 1
H H33A 0.2634 0.3222 0.2836 0.032 Uiso calc 0.867(11) C 1
H H33B 0.2590 0.1514 0.2819 0.032 Uiso calc 0.867(11) C 1
C C34 0.28840(15) 0.1051(4) 0.1152(3) 0.0309(8) Uani d 0.867(11) C 1
H H34A 0.3125 0.0978 0.0703 0.037 Uiso calc 0.867(11) C 1
H H34B 0.2882 0.0164 0.1530 0.037 Uiso calc 0.867(11) C 1
C C35 0.21243(15) 0.1254(4) 0.1304(3) 0.0286(8) Uani d 0.867(11) C 1
H H35A 0.2117 0.0368 0.1683 0.034 Uiso calc 0.867(11) C 1
H H35B 0.1846 0.1331 0.0963 0.034 Uiso calc 0.867(11) C 1
C C36 0.21907(14) 0.3819(4) 0.1351(3) 0.0306(8) Uani d 0.867(11) C 1
H H36A 0.1913 0.3926 0.1011 0.037 Uiso calc 0.867(11) C 1
H H36B 0.2227 0.4665 0.1761 0.037 Uiso calc 0.867(11) C 1
C C37 0.29518(15) 0.3608(4) 0.1191(3) 0.0308(8) Uani d 0.867(11) C 1
H H37A 0.2996 0.4454 0.1596 0.037 Uiso calc 0.867(11) C 1
H H37B 0.3194 0.3572 0.0742 0.037 Uiso calc 0.867(11) C 1
C C38 0.2486(2) 0.2487(7) 0.0091(3) 0.0330(9) Uani d 0.867(11) C 1
H H38A 0.2211 0.2579 -0.0262 0.040 Uiso calc 0.867(11) C 1
H H38B 0.2724 0.2433 -0.0366 0.040 Uiso calc 0.867(11) C 1
N N1X 0.2021(8) 0.278(2) 0.1822(14) 0.030(2) Uani d 0.133(11) C 2
N N2X 0.2807(8) 0.245(2) 0.1924(15) 0.0285(19) Uani d 0.133(11) C 2
N N3X 0.2378(8) 0.122(3) 0.0709(19) 0.029(2) Uani d 0.133(11) C 2
N N4X 0.2475(9) 0.382(4) 0.065(2) 0.030(2) Uani d 0.133(11) C 2
C C33X 0.2401(9) 0.263(2) 0.2427(13) 0.027(2) Uani d 0.133(11) C 2
H H33C 0.2424 0.3484 0.2831 0.032 Uiso calc 0.133(11) C 2
H H33D 0.2359 0.1785 0.2836 0.032 Uiso calc 0.133(11) C 2
C C34X 0.2758(8) 0.116(2) 0.1317(18) 0.030(2) Uani d 0.133(11) C 2
H H34C 0.3019 0.1064 0.0927 0.036 Uiso calc 0.133(11) C 2
H H34D 0.2738 0.0302 0.1716 0.036 Uiso calc 0.133(11) C 2
C C35X 0.1990(8) 0.144(2) 0.1262(18) 0.029(2) Uani d 0.133(11) C 2
H H35C 0.1949 0.0617 0.1685 0.034 Uiso calc 0.133(11) C 2
H H35D 0.1735 0.1499 0.0843 0.034 Uiso calc 0.133(11) C 2
C C36X 0.2080(9) 0.399(2) 0.1185(19) 0.030(2) Uani d 0.133(11) C 2
H H36C 0.1828 0.4045 0.0755 0.036 Uiso calc 0.133(11) C 2
H H36D 0.2094 0.4888 0.1546 0.036 Uiso calc 0.133(11) C 2
C C37X 0.2840(9) 0.370(3) 0.126(2) 0.030(2) Uani d 0.133(11) C 2
H H37C 0.2866 0.4596 0.1631 0.036 Uiso calc 0.133(11) C 2
H H37D 0.3106 0.3597 0.0890 0.036 Uiso calc 0.133(11) C 2
C C38X 0.2426(14) 0.248(4) 0.0098(19) 0.031(2) Uani d 0.133(11) C 2
H H38C 0.2168 0.2562 -0.0312 0.037 Uiso calc 0.133(11) C 2
H H38D 0.2682 0.2351 -0.0303 0.037 Uiso calc 0.133(11) C 2
C C39 0.24894(10) 0.7556(3) 0.49808(15) 0.0308(5) Uani d 1 . .
H H39A 0.2450 0.6721 0.5397 0.037 Uiso calc 1 . .
H H39B 0.2533 0.8414 0.5376 0.037 Uiso calc 1 . .
C C40 0.27945(10) 0.6057(3) 0.38076(19) 0.0313(6) Uani d 1 . .
H H40A 0.3050 0.5890 0.3409 0.038 Uiso calc 1 . .
H H40B 0.2757 0.5205 0.4210 0.038 Uiso calc 1 . .
C C41 0.20427(9) 0.6466(3) 0.3813(2) 0.0331(6) Uani d 1 . .
H H41A 0.2000 0.5616 0.4214 0.040 Uiso calc 1 . .
H H41B 0.1781 0.6585 0.3421 0.040 Uiso calc 1 . .
C C42 0.21668(9) 0.8994(3) 0.3788(2) 0.0316(6) Uani d 1 . .
H H42A 0.1906 0.9135 0.3394 0.038 Uiso calc 1 . .
H H42B 0.2207 0.9866 0.4171 0.038 Uiso calc 1 . .
C C43 0.29197(9) 0.8587(3) 0.3784(2) 0.0339(6) Uani d 1 . .
H H43A 0.2967 0.9453 0.4169 0.041 Uiso calc 1 . .
H H43B 0.3177 0.8455 0.3385 0.041 Uiso calc 1 . .
C C44 0.24732(11) 0.7496(3) 0.26304(16) 0.0346(6) Uani d 1 . .
H H44A 0.2216 0.7625 0.2226 0.041 Uiso calc 1 . .
H H44B 0.2727 0.7346 0.2223 0.041 Uiso calc 1 . .

loop_
_atom_site_aniso_label
_atom_site_aniso_U_11
_atom_site_aniso_U_22
_atom_site_aniso_U_33
_atom_site_aniso_U_12
_atom_site_aniso_U_13
_atom_site_aniso_U_23
O1 0.0479(17) 0.0485(18) 0.0396(16) 0.0164(14) 0.0163(13) 0.0130(14)
O2 0.074(2) 0.055(2) 0.0352(14) 0.0250(17) 0.0121(14) 0.0127(14)
C7 0.0388(17) 0.0292(19) 0.0238(16) 0.0001(14) -0.0016(14) -0.0021(15)
C1 0.0311(16) 0.028(2) 0.0260(17) -0.0042(17) -0.0004(13) -0.0028(13)
C2 0.038(2) 0.0293(19) 0.030(2) -0.0057(15) 0.0020(16) -0.0097(16)
C3 0.044(2) 0.040(2) 0.038(3) -0.0067(19) 0.012(2) -0.0129(19)
C4 0.050(3) 0.048(3) 0.0326(18) -0.012(2) 0.0105(19) -0.0067(18)
C5 0.048(3) 0.044(2) 0.031(2) -0.0134(19) 0.0031(19) 0.0053(16)
C6 0.035(2) 0.0355(17) 0.0274(19) -0.0041(15) 0.0010(14) 0.0001(14)
C8 0.041(3) 0.030(2) 0.049(3) 0.0017(18) 0.0053(19) -0.0028(18)
O1X 0.083(7) 0.046(7) 0.039(5) 0.020(6) 0.019(6) 0.005(6)
O2X 0.059(7) 0.052(7) 0.062(7) 0.024(5) 0.011(6) 0.005(6)
C7X 0.040(4) 0.035(4) 0.031(4) 0.003(4) 0.002(4) -0.001(4)
C1X 0.035(4) 0.030(4) 0.027(4) 0.001(4) 0.001(3) -0.006(3)
C2X 0.039(4) 0.032(4) 0.031(4) -0.005(4) 0.003(4) -0.003(4)
C3X 0.042(4) 0.033(4) 0.033(5) -0.004(4) 0.002(4) -0.003(4)
C4X 0.046(5) 0.039(5) 0.032(4) -0.002(4) 0.004(4) -0.004(4)
C5X 0.043(5) 0.039(4) 0.027(4) -0.002(4) 0.004(4) 0.001(4)
C6X 0.039(4) 0.034(4) 0.029(4) -0.001(4) 0.004(4) 0.001(4)
C8X 0.046(9) 0.034(7) 0.043(8) 0.003(7) 0.003(7) 0.001(6)
O3 0.0470(14) 0.0465(16) 0.0330(13) 0.0167(12) -0.0043(11) -0.0066(11)
O4 0.0488(15) 0.0379(14) 0.0539(15) 0.0203(11) -0.0127(12) -0.0149(12)
C15 0.0288(14) 0.0232(14) 0.0359(14) -0.0013(12) 0.0003(11) 0.0007(11)
C9 0.0271(13) 0.0194(15) 0.0287(14) -0.0010(13) 0.0026(11) 0.0010(11)
C10 0.026(2) 0.0201(16) 0.0339(16) -0.0014(11) 0.0031(12) 0.0028(14)
C11 0.0376(15) 0.0191(17) 0.0412(19) 0.0001(14) -0.0004(15) 0.0055(12)
C12 0.046(2) 0.0303(17) 0.0326(15) -0.0032(14) -0.0050(14) 0.0053(13)
C13 0.0433(19) 0.0329(17) 0.0308(15) -0.0035(15) 0.0005(13) -0.0034(13)
C14 0.0345(17) 0.0247(13) 0.0319(17) 0.0016(12) 0.0019(12) -0.0015(12)
C16 0.0352(19) 0.0209(14) 0.049(2) 0.0044(13) 0.0006(15) -0.0045(13)
O3X 0.038(7) 0.035(8) 0.049(8) 0.004(6) -0.015(7) -0.016(7)
O4X 0.046(9) 0.052(9) 0.035(7) 0.022(8) -0.009(7) -0.009(7)
C15X 0.033(5) 0.029(5) 0.031(5) 0.005(5) -0.001(4) -0.001(5)
C9X 0.031(4) 0.025(4) 0.031(4) -0.004(4) 0.001(4) -0.001(4)
C10X 0.032(5) 0.022(4) 0.035(4) 0.000(4) 0.001(4) 0.002(4)
C11X 0.037(5) 0.026(5) 0.035(4) 0.000(4) -0.003(4) 0.003(4)
C12X 0.040(4) 0.027(4) 0.032(4) 0.002(4) -0.004(4) 0.000(4)
C13X 0.038(5) 0.027(4) 0.031(4) 0.000(4) -0.004(5) -0.001(4)
C14X 0.035(4) 0.025(4) 0.032(4) -0.003(4) -0.003(4) 0.001(4)
C16X 0.039(11) 0.030(9) 0.038(9) 0.005(8) -0.012(9) 0.000(7)
O5 0.0484(15) 0.0605(15) 0.0527(13) 0.0073(12) 0.0152(11) 0.0113(12)
O6 0.0342(12) 0.0663(16) 0.0835(19) 0.0099(11) 0.0025(12) 0.0190(15)
O7 0.0433(13) 0.0664(16) 0.0460(12) 0.0090(12) -0.0117(10) -0.0125(12)
O8 0.0393(13) 0.0851(19) 0.0679(17) 0.0113(13) 0.0008(12) -0.0225(15)
N5 0.0333(12) 0.0231(10) 0.0326(11) -0.0018(9) 0.0057(9) -0.0015(9)
N6 0.0343(12) 0.0239(10) 0.0301(11) 0.0018(9) -0.0066(9) 0.0006(9)
N7 0.0455(13) 0.0186(10) 0.0256(10) -0.0001(9) -0.0025(9) -0.0043(8)
N8 0.0406(13) 0.0214(10) 0.0288(11) 0.0009(9) -0.0001(9) 0.0068(8)
C17 0.0301(13) 0.0266(12) 0.0373(14) -0.0024(11) 0.0015(11) -0.0089(11)
C18 0.0440(17) 0.0310(14) 0.0395(15) -0.0049(12) 0.0003(13) -0.0082(12)
C19 0.0356(16) 0.0491(18) 0.0451(17) -0.0077(14) 0.0037(13) -0.0163(15)
C20 0.0368(16) 0.0563(19) 0.0442(17) -0.0038(15) 0.0023(13) -0.0188(15)
C21 0.0384(17) 0.0499(18) 0.0477(17) 0.0116(14) -0.0061(14) -0.0117(15)
C22 0.0435(17) 0.0337(15) 0.0437(16) 0.0025(13) -0.0011(13) -0.0059(12)
C23 0.0368(15) 0.0312(14) 0.0442(16) -0.0040(13) 0.0065(13) -0.0102(12)
C24 0.056(2) 0.0470(18) 0.0481(18) -0.0010(16) -0.0028(16) 0.0044(15)
C25 0.0329(13) 0.0236(12) 0.0337(13) -0.0022(11) -0.0010(11) 0.0086(10)
C26 0.0420(16) 0.0252(13) 0.0343(13) -0.0042(11) 0.0012(12) 0.0054(11)
C27 0.0393(16) 0.0344(15) 0.0394(15) -0.0075(12) -0.0057(12) 0.0099(12)
C28 0.0379(15) 0.0395(16) 0.0426(16) -0.0038(13) -0.0038(13) 0.0115(13)
C29 0.0407(16) 0.0323(14) 0.0454(16) 0.0062(12) 0.0071(13) 0.0053(12)
C30 0.0408(16) 0.0271(13) 0.0369(14) 0.0008(12) -0.0018(12) 0.0037(11)
C31 0.0341(14) 0.0263(12) 0.0404(15) 0.0000(12) -0.0034(12) 0.0035(11)
C32 0.0512(19) 0.0407(17) 0.0450(17) -0.0005(14) 0.0050(14) -0.0038(14)
N1 0.0308(17) 0.0224(13) 0.0262(12) 0.0022(12) 0.0011(12) -0.0031(10)
N2 0.0334(17) 0.0229(12) 0.0242(12) 0.0027(12) 0.0007(12) 0.0016(10)
N3 0.043(2) 0.0161(11) 0.0238(12) 0.0026(13) 0.0021(13) -0.0033(10)
N4 0.050(2) 0.0163(12) 0.0248(12) 0.0011(14) -0.0029(14) 0.0029(10)
C33 0.037(2) 0.0254(14) 0.0181(11) 0.0015(15) 0.0012(12) 0.0012(10)
C34 0.040(2) 0.0208(13) 0.0313(16) 0.0072(13) 0.0027(14) -0.0012(12)
C35 0.035(2) 0.0195(14) 0.0313(14) -0.0019(13) 0.0000(15) -0.0040(12)
C36 0.040(2) 0.0194(14) 0.0322(17) 0.0087(13) -0.0072(14) -0.0047(12)
C37 0.039(2) 0.0207(14) 0.0324(16) -0.0041(14) 0.0010(15) 0.0012(12)
C38 0.056(3) 0.0240(13) 0.0190(12) 0.0017(15) -0.0018(15) -0.0005(12)
N1X 0.038(4) 0.021(4) 0.030(4) 0.005(4) -0.002(4) -0.003(4)
N2X 0.037(4) 0.024(3) 0.025(3) 0.004(4) 0.002(3) 0.001(3)
N3X 0.043(4) 0.018(4) 0.025(4) 0.003(4) 0.001(4) -0.001(3)
N4X 0.045(4) 0.021(4) 0.026(4) 0.001(4) -0.006(3) 0.001(3)
C33X 0.034(4) 0.025(4) 0.022(4) 0.006(4) 0.001(4) 0.000(4)
C34X 0.040(4) 0.023(4) 0.027(4) 0.004(4) 0.005(4) 0.001(4)
C35X 0.039(4) 0.021(4) 0.026(4) 0.003(4) 0.001(4) -0.002(4)
C36X 0.042(4) 0.020(4) 0.029(4) 0.005(4) -0.006(4) -0.001(4)
C37X 0.040(4) 0.023(4) 0.028(4) -0.001(4) 0.005(4) 0.004(4)
C38X 0.048(5) 0.020(4) 0.024(4) 0.002(4) 0.001(4) 0.001(4)
C39 0.0501(15) 0.0215(10) 0.0209(9) -0.0010(10) 0.0008(12) -0.0008(10)
C40 0.0415(15) 0.0206(12) 0.0319(13) 0.0089(11) 0.0003(11) -0.0010(10)
C41 0.0360(14) 0.0230(12) 0.0403(14) -0.0082(11) -0.0012(12) -0.0046(11)
C42 0.0383(14) 0.0199(11) 0.0368(13) 0.0070(11) -0.0023(11) 0.0005(10)
C43 0.0346(14) 0.0242(12) 0.0429(15) -0.0088(11) 0.0017(12) 0.0036(11)
C44 0.0534(16) 0.0293(12) 0.0210(10) 0.0041(11) -0.0004(12) 0.0015(11)

loop_
_atom_type_symbol
_atom_type_description
_atom_type_scat_dispersion_real
_atom_type_scat_dispersion_imag
_atom_type_scat_source
C C 0.0033 0.0016 'International Tables Vol C Tables 4.2.6.8 and 6.1.1.4'
H H 0.0000 0.0000 'International Tables Vol C Tables 4.2.6.8 and 6.1.1.4'
N N 0.0061 0.0033 'International Tables Vol C Tables 4.2.6.8 and 6.1.1.4'
O O 0.0106 0.0060 'International Tables Vol C Tables 4.2.6.8 and 6.1.1.4'

loop_
_geom_angle_atom_site_label_1
_geom_angle_atom_site_label_2
_geom_angle_atom_site_label_3
_geom_angle
C7 O1 H1O1 113(3)
O2 C7 O1 122.5(4)
O2 C7 C1 124.5(3)
O1 C7 C1 112.9(4)
C6 C1 C2 119.8(4)
C6 C1 C7 118.6(4)
C2 C1 C7 121.6(4)
C3 C2 C1 117.6(4)
C3 C2 C8 118.7(4)
C1 C2 C8 123.7(4)
C4 C3 C2 121.8(5)
C4 C3 H3A 119.1
C2 C3 H3A 119.1
C3 C4 C5 120.6(4)
C3 C4 H4A 119.7
C5 C4 H4A 119.7
C6 C5 C4 119.5(4)
C6 C5 H5A 120.3
C4 C5 H5A 120.3
C5 C6 C1 120.8(4)
C5 C6 H6A 119.6
C1 C6 H6A 119.6
C2 C8 H8A 109.5
C2 C8 H8B 109.5
H8A C8 H8B 109.5
C2 C8 H8C 109.5
H8A C8 H8C 109.5
H8B C8 H8C 109.5
C7X O1X H2O1 109.5
O2X C7X O1X 125.3(15)
O2X C7X C1X 119.2(14)
O1X C7X C1X 115.4(12)
C2X C1X C6X 120.3(13)
C2X C1X C7X 121.8(14)
C6X C1X C7X 117.9(13)
C3X C2X C1X 115.4(15)
C3X C2X C8X 116.3(15)
C1X C2X C8X 128.3(16)
C4X C3X C2X 124.5(18)
C4X C3X H3XA 117.8
C2X C3X H3XA 117.8
C3X C4X C5X 119.7(17)
C3X C4X H4XA 120.1
C5X C4X H4XA 120.1
C6X C5X C4X 118.1(15)
C6X C5X H5XA 120.9
C4X C5X H5XA 120.9
C5X C6X C1X 122.0(14)
C5X C6X H6XA 119.0
C1X C6X H6XA 119.0
C2X C8X H8XA 109.5
C2X C8X H8XB 109.5
H8XA C8X H8XB 109.5
C2X C8X H8XC 109.5
H8XA C8X H8XC 109.5
H8XB C8X H8XC 109.5
C15 O3 H1O3 109(4)
O4 C15 O3 122.8(3)
O4 C15 C9 121.1(3)
O3 C15 C9 116.1(3)
C14 C9 C10 119.9(3)
C14 C9 C15 115.2(3)
C10 C9 C15 124.9(3)
C9 C10 C11 117.5(3)
C9 C10 C16 125.4(3)
C11 C10 C16 117.0(3)
C12 C11 C10 121.8(3)
C12 C11 H11A 119.1
C10 C11 H11A 119.1
C13 C12 C11 120.1(3)
C13 C12 H12A 120.0
C11 C12 H12A 120.0
C14 C13 C12 119.2(3)
C14 C13 H13A 120.4
C12 C13 H13A 120.4
C13 C14 C9 121.5(3)
C13 C14 H14A 119.3
C9 C14 H14A 119.3
C10 C16 H16A 109.5
C10 C16 H16B 109.5
H16A C16 H16B 109.5
C10 C16 H16C 109.5
H16A C16 H16C 109.5
H16B C16 H16C 109.5
C15X O3X H2O3 109.5
O4X C15X O3X 124(2)
O4X C15X C9X 120.6(17)
O3X C15X C9X 115.6(17)
C14X C9X C10X 120.3(17)
C14X C9X C15X 114.5(17)
C10X C9X C15X 125.2(17)
C9X C10X C11X 114.9(18)
C9X C10X C16X 123(2)
C11X C10X C16X 122.0(19)
C12X C11X C10X 123(2)
C12X C11X H11B 118.4
C10X C11X H11B 118.4
C13X C12X C11X 121(2)
C13X C12X H12B 119.7
C11X C12X H12B 119.7
C14X C13X C12X 117(2)
C14X C13X H13B 121.4
C12X C13X H13B 121.4
C13X C14X C9X 123(2)
C13X C14X H14B 118.3
C9X C14X H14B 118.3
C10X C16X H16D 109.5
C10X C16X H16E 109.5
H16D C16X H16E 109.5
C10X C16X H16F 109.5
H16D C16X H16F 109.5
H16E C16X H16F 109.5
C23 O5 H1O5 104(4)
C31 O7 H1O7 112(3)
C39 N5 C42 108.3(2)
C39 N5 C41 108.4(2)
C42 N5 C41 107.8(2)
C39 N6 C43 107.8(2)
C39 N6 C40 108.0(2)
C43 N6 C40 107.9(2)
C41 N7 C40 108.4(2)
C41 N7 C44 108.6(2)
C40 N7 C44 108.4(2)
C42 N8 C43 108.3(2)
C42 N8 C44 108.1(2)
C43 N8 C44 108.2(2)
C18 C17 C22 119.1(3)
C18 C17 C23 123.4(3)
C22 C17 C23 117.5(3)
C19 C18 C17 118.3(3)
C19 C18 C24 118.0(3)
C17 C18 C24 123.7(3)
C20 C19 C18 121.8(3)
C20 C19 H19A 119.1
C18 C19 H19A 119.1
C19 C20 C21 120.5(3)
C19 C20 H20A 119.7
C21 C20 H20A 119.7
C22 C21 C20 118.4(3)
C22 C21 H21A 120.8
C20 C21 H21A 120.8
C21 C22 C17 121.8(3)
C21 C22 H22A 119.1
C17 C22 H22A 119.1
O6 C23 O5 122.0(3)
O6 C23 C17 123.9(3)
O5 C23 C17 114.1(3)
C18 C24 H24A 109.5
C18 C24 H24B 109.5
H24A C24 H24B 109.5
C18 C24 H24C 109.5
H24A C24 H24C 109.5
H24B C24 H24C 109.5
C26 C25 C30 119.5(3)
C26 C25 C31 123.1(3)
C30 C25 C31 117.4(3)
C25 C26 C27 117.8(3)
C25 C26 C32 124.1(3)
C27 C26 C32 118.2(3)
C28 C27 C26 122.1(3)
C28 C27 H27A 118.9
C26 C27 H27A 118.9
C27 C28 C29 120.2(3)
C27 C28 H28A 119.9
C29 C28 H28A 119.9
C30 C29 C28 119.3(3)
C30 C29 H29A 120.3
C28 C29 H29A 120.3
C29 C30 C25 121.1(3)
C29 C30 H30A 119.4
C25 C30 H30A 119.4
O8 C31 O7 122.4(3)
O8 C31 C25 123.6(3)
O7 C31 C25 114.0(3)
C26 C32 H32A 109.5
C26 C32 H32B 109.5
H32A C32 H32B 109.5
C26 C32 H32C 109.5
H32A C32 H32C 109.5
H32B C32 H32C 109.5
C33 N1 C36 107.9(2)
C33 N1 C35 108.4(2)
C36 N1 C35 108.5(3)
C33 N2 C34 107.9(2)
C33 N2 C37 107.5(2)
C34 N2 C37 108.0(3)
C35 N3 C34 108.7(3)
C35 N3 C38 108.6(3)
C34 N3 C38 108.2(3)
C37 N4 C36 108.8(3)
C37 N4 C38 108.1(3)
C36 N4 C38 108.0(3)
N2 C33 N1 111.9(2)
N2 C33 H33A 109.2
N1 C33 H33A 109.2
N2 C33 H33B 109.2
N1 C33 H33B 109.2
H33A C33 H33B 107.9
N3 C34 N2 112.3(3)
N3 C34 H34A 109.1
N2 C34 H34A 109.1
N3 C34 H34B 109.1
N2 C34 H34B 109.1
H34A C34 H34B 107.9
N3 C35 N1 111.4(3)
N3 C35 H35A 109.4
N1 C35 H35A 109.4
N3 C35 H35B 109.4
N1 C35 H35B 109.4
H35A C35 H35B 108.0
N4 C36 N1 111.5(3)
N4 C36 H36A 109.3
N1 C36 H36A 109.3
N4 C36 H36B 109.3
N1 C36 H36B 109.3
H36A C36 H36B 108.0
N4 C37 N2 112.2(3)
N4 C37 H37A 109.2
N2 C37 H37A 109.2
N4 C37 H37B 109.2
N2 C37 H37B 109.2
H37A C37 H37B 107.9
N3 C38 N4 112.2(3)
N3 C38 H38A 109.2
N4 C38 H38A 109.2
N3 C38 H38B 109.2
N4 C38 H38B 109.2
H38A C38 H38B 107.9
C36X N1X C33X 110.1(15)
C36X N1X C35X 108.4(16)
C33X N1X C35X 106.6(15)
C33X N2X C34X 107.0(15)
C33X N2X C37X 106.7(15)
C34X N2X C37X 105.3(17)
C35X N3X C34X 110.0(18)
C35X N3X C38X 107.2(19)
C34X N3X C38X 107.6(19)
C37X N4X C36X 109.9(19)
C37X N4X C38X 110(2)
C36X N4X C38X 107(2)
N2X C33X N1X 114.1(14)
N2X C33X H33C 108.7
N1X C33X H33C 108.7
N2X C33X H33D 108.7
N1X C33X H33D 108.7
H33C C33X H33D 107.6
N3X C34X N2X 113.4(16)
N3X C34X H34C 108.9
N2X C34X H34C 108.9
N3X C34X H34D 108.9
N2X C34X H34D 108.9
H34C C34X H34D 107.7
N3X C35X N1X 111.2(16)
N3X C35X H35C 109.4
N1X C35X H35C 109.4
N3X C35X H35D 109.4
N1X C35X H35D 109.4
H35C C35X H35D 108.0
N4X C36X N1X 110.9(16)
N4X C36X H36C 109.5
N1X C36X H36C 109.5
N4X C36X H36D 109.5
N1X C36X H36D 109.5
H36C C36X H36D 108.0
N4X C37X N2X 113.0(17)
N4X C37X H37C 109.0
N2X C37X H37C 109.0
N4X C37X H37D 109.0
N2X C37X H37D 109.0
H37C C37X H37D 107.8
N3X C38X N4X 111.5(18)
N3X C38X H38C 109.3
N4X C38X H38C 109.3
N3X C38X H38D 109.3
N4X C38X H38D 109.3
H38C C38X H38D 108.0
N5 C39 N6 111.52(18)
N5 C39 H39A 109.3
N6 C39 H39A 109.3
N5 C39 H39B 109.3
N6 C39 H39B 109.3
H39A C39 H39B 108.0
N7 C40 N6 112.1(2)
N7 C40 H40A 109.2
N6 C40 H40A 109.2
N7 C40 H40B 109.2
N6 C40 H40B 109.2
H40A C40 H40B 107.9
N7 C41 N5 112.0(2)
N7 C41 H41A 109.2
N5 C41 H41A 109.2
N7 C41 H41B 109.2
N5 C41 H41B 109.2
H41A C41 H41B 107.9
N8 C42 N5 112.1(2)
N8 C42 H42A 109.2
N5 C42 H42A 109.2
N8 C42 H42B 109.2
N5 C42 H42B 109.2
H42A C42 H42B 107.9
N8 C43 N6 112.4(2)
N8 C43 H43A 109.1
N6 C43 H43A 109.1
N8 C43 H43B 109.1
N6 C43 H43B 109.1
H43A C43 H43B 107.8
N7 C44 N8 111.92(18)
N7 C44 H44A 109.2
N8 C44 H44A 109.2
N7 C44 H44B 109.2
N8 C44 H44B 109.2
H44A C44 H44B 107.9

loop_
_geom_bond_atom_site_label_1
_geom_bond_atom_site_label_2
_geom_bond_distance
O1 C7 1.311(5)
O1 H1O1 0.830(19)
O2 C7 1.212(5)
C7 C1 1.491(5)
C1 C6 1.403(5)
C1 C2 1.408(5)
C2 C3 1.394(5)
C2 C8 1.505(5)
C3 C4 1.372(7)
C3 H3A 0.9500
C4 C5 1.378(7)
C4 H4A 0.9500
C5 C6 1.375(5)
C5 H5A 0.9500
C6 H6A 0.9500
C8 H8A 0.9800
C8 H8B 0.9800
C8 H8C 0.9800
O1X C7X 1.311(14)
O1X H2O1 0.8400
O2X C7X 1.211(14)
C7X C1X 1.503(14)
C1X C2X 1.393(15)
C1X C6X 1.411(15)
C2X C3X 1.391(16)
C2X C8X 1.512(15)
C3X C4X 1.363(16)
C3X H3XA 0.9500
C4X C5X 1.383(16)
C4X H4XA 0.9500
C5X C6X 1.361(16)
C5X H5XA 0.9500
C6X H6XA 0.9500
C8X H8XA 0.9800
C8X H8XB 0.9800
C8X H8XC 0.9800
O3 C15 1.313(4)
O3 H1O3 0.84(2)
O4 C15 1.207(4)
C15 C9 1.501(4)
C9 C14 1.399(4)
C9 C10 1.402(4)
C10 C11 1.403(4)
C10 C16 1.503(4)
C11 C12 1.386(5)
C11 H11A 0.9500
C12 C13 1.381(5)
C12 H12A 0.9500
C13 C14 1.378(5)
C13 H13A 0.9500
C14 H14A 0.9500
C16 H16A 0.9800
C16 H16B 0.9800
C16 H16C 0.9800
O3X C15X 1.314(17)
O3X H2O3 0.8400
O4X C15X 1.204(17)
C15X C9X 1.517(17)
C9X C14X 1.393(17)
C9X C10X 1.397(17)
C10X C11X 1.403(17)
C10X C16X 1.518(17)
C11X C12X 1.383(18)
C11X H11B 0.9500
C12X C13X 1.368(19)
C12X H12B 0.9500
C13X C14X 1.362(18)
C13X H13B 0.9500
C14X H14B 0.9500
C16X H16D 0.9800
C16X H16E 0.9800
C16X H16F 0.9800
O5 C23 1.310(4)
O5 H1O5 0.85(2)
O6 C23 1.217(4)
O7 C31 1.303(4)
O7 H1O7 0.861(19)
O8 C31 1.211(4)
N5 C39 1.469(4)
N5 C42 1.479(3)
N5 C41 1.482(3)
N6 C39 1.470(4)
N6 C43 1.478(3)
N6 C40 1.482(3)
N7 C41 1.447(4)
N7 C40 1.458(4)
N7 C44 1.466(3)
N8 C42 1.452(4)
N8 C43 1.458(4)
N8 C44 1.478(4)
C17 C18 1.393(4)
C17 C22 1.416(4)
C17 C23 1.481(4)
C18 C19 1.390(4)
C18 C24 1.499(5)
C19 C20 1.378(5)
C19 H19A 0.9500
C20 C21 1.387(5)
C20 H20A 0.9500
C21 C22 1.371(5)
C21 H21A 0.9500
C22 H22A 0.9500
C24 H24A 0.9800
C24 H24B 0.9800
C24 H24C 0.9800
C25 C26 1.399(4)
C25 C30 1.410(4)
C25 C31 1.493(4)
C26 C27 1.405(4)
C26 C32 1.485(4)
C27 C28 1.363(5)
C27 H27A 0.9500
C28 C29 1.388(5)
C28 H28A 0.9500
C29 C30 1.374(4)
C29 H29A 0.9500
C30 H30A 0.9500
C32 H32A 0.9800
C32 H32B 0.9800
C32 H32C 0.9800
N1 C33 1.475(4)
N1 C36 1.477(4)
N1 C35 1.485(4)
N2 C33 1.472(4)
N2 C34 1.480(4)
N2 C37 1.484(4)
N3 C35 1.455(4)
N3 C34 1.459(4)
N3 C38 1.465(4)
N4 C37 1.455(4)
N4 C36 1.465(5)
N4 C38 1.477(4)
C33 H33A 0.9900
C33 H33B 0.9900
C34 H34A 0.9900
C34 H34B 0.9900
C35 H35A 0.9900
C35 H35B 0.9900
C36 H36A 0.9900
C36 H36B 0.9900
C37 H37A 0.9900
C37 H37B 0.9900
C38 H38A 0.9900
C38 H38B 0.9900
N1X C36X 1.460(17)
N1X C33X 1.466(17)
N1X C35X 1.489(16)
N2X C33X 1.460(17)
N2X C34X 1.494(16)
N2X C37X 1.505(17)
N3X C35X 1.457(17)
N3X C34X 1.459(17)
N3X C38X 1.474(17)
N4X C37X 1.437(17)
N4X C36X 1.458(17)
N4X C38X 1.482(17)
C33X H33C 0.9900
C33X H33D 0.9900
C34X H34C 0.9900
C34X H34D 0.9900
C35X H35C 0.9900
C35X H35D 0.9900
C36X H36C 0.9900
C36X H36D 0.9900
C37X H37C 0.9900
C37X H37D 0.9900
C38X H38C 0.9900
C38X H38D 0.9900
C39 H39A 0.9900
C39 H39B 0.9900
C40 H40A 0.9900
C40 H40B 0.9900
C41 H41A 0.9900
C41 H41B 0.9900
C42 H42A 0.9900
C42 H42B 0.9900
C43 H43A 0.9900
C43 H43B 0.9900
C44 H44A 0.9900
C44 H44B 0.9900

loop_
_geom_hbond_atom_site_label_D
_geom_hbond_atom_site_label_H
_geom_hbond_atom_site_label_A
_geom_hbond_site_symmetry_A
_geom_hbond_distance_DH
_geom_hbond_distance_HA
_geom_hbond_distance_DA
_geom_hbond_angle_DHA
_geom_hbond_publ_flag
O1 H1O1 N1 . 0.83(3) 1.80(3) 2.631(4) 173(5) yes
O3 H1O3 N2 . 0.84(4) 1.84(4) 2.679(5) 175(3) yes
O5 H1O5 N5 . 0.86(3) 1.85(4) 2.680(3) 162(5) yes
O7 H1O7 N6 . 0.86(3) 1.80(3) 2.657(3) 171(4) yes
C6 H6A O1 . 0.9500 2.3500 2.685(5) 100.00 yes
C16 H16A O3 . 0.9800 2.4400 2.816(4) 102.00 yes
C22 H22A O5 . 0.9500 2.3100 2.670(4) 102.00 yes
C30 H30A O7 . 0.9500 2.3400 2.683(4) 101.00 yes
C33 H33A O4 . 0.9900 2.5800 3.138(5) 116.00 yes
C33 H33B N8 1_545 0.9900 2.5900 3.520(4) 157.00 yes
C36 H36B N7 . 0.9900 2.6100 3.561(5) 161.00 yes
C38 H38B O4 4_565 0.9900 2.4000 3.357(6) 164.00 yes
C40 H40B N3 4_566 0.9900 2.5700 3.492(5) 155.00 yes
C44 H44A O6 4_575 0.9900 2.3800 3.363(4) 172.00 yes
C44 H44B O8 4_575 0.9900 2.3900 3.372(4) 171.00 yes

loop_
_geom_torsion_atom_site_label_1
_geom_torsion_atom_site_label_2
_geom_torsion_atom_site_label_3
_geom_torsion_atom_site_label_4
_geom_torsion
O2 C7 C1 C6 170.3(5)
O1 C7 C1 C6 -11.5(6)
O2 C7 C1 C2 -9.8(9)
O1 C7 C1 C2 168.5(7)
C6 C1 C2 C3 1.6(12)
C7 C1 C2 C3 -178.4(7)
C6 C1 C2 C8 -178.7(7)
C7 C1 C2 C8 1.4(12)
C1 C2 C3 C4 -0.4(13)
C8 C2 C3 C4 179.9(7)
C2 C3 C4 C5 -0.8(11)
C3 C4 C5 C6 0.7(8)
C4 C5 C6 C1 0.5(7)
C2 C1 C6 C5 -1.7(9)
C7 C1 C6 C5 178.3(4)
O2X C7X C1X C2X 162(3)
O1X C7X C1X C2X -15(4)
O2X C7X C1X C6X -19(3)
O1X C7X C1X C6X 165(2)
C6X C1X C2X C3X 1(6)
C7X C1X C2X C3X -179(3)
C6X C1X C2X C8X -178(3)
C7X C1X C2X C8X 2(6)
C1X C2X C3X C4X -1(6)
C8X C2X C3X C4X 178(3)
C2X C3X C4X C5X -1(5)
C3X C4X C5X C6X 3(4)
C4X C5X C6X C1X -3(3)
C2X C1X C6X C5X 1(4)
C7X C1X C6X C5X -179(2)
O4 C15 C9 C14 -19.8(5)
O3 C15 C9 C14 160.7(3)
O4 C15 C9 C10 157.4(6)
O3 C15 C9 C10 -22.1(7)
C14 C9 C10 C11 0.8(10)
C15 C9 C10 C11 -176.2(5)
C14 C9 C10 C16 -178.5(5)
C15 C9 C10 C16 4.5(11)
C9 C10 C11 C12 -1.3(10)
C16 C10 C11 C12 178.1(5)
C10 C11 C12 C13 1.3(8)
C11 C12 C13 C14 -0.8(6)
C12 C13 C14 C9 0.3(5)
C10 C9 C14 C13 -0.4(7)
C15 C9 C14 C13 177.0(3)
O4X C15X C9X C14X 166(4)
O3X C15X C9X C14X -13(5)
O4X C15X C9X C10X -13(8)
O3X C15X C9X C10X 168(6)
C14X C9X C10X C11X 3(10)
C15X C9X C10X C11X -178(5)
C14X C9X C10X C16X -177(6)
C15X C9X C10X C16X 2(11)
C9X C10X C11X C12X 4(11)
C16X C10X C11X C12X -176(6)
C10X C11X C12X C13X -9(9)
C11X C12X C13X C14X 6(6)
C12X C13X C14X C9X 1(6)
C10X C9X C14X C13X -6(8)
C15X C9X C14X C13X 175(3)
C22 C17 C18 C19 -0.5(4)
C23 C17 C18 C19 -176.9(3)
C22 C17 C18 C24 179.7(3)
C23 C17 C18 C24 3.3(4)
C17 C18 C19 C20 0.5(4)
C24 C18 C19 C20 -179.7(3)
C18 C19 C20 C21 -0.5(5)
C19 C20 C21 C22 0.5(5)
C20 C21 C22 C17 -0.5(5)
C18 C17 C22 C21 0.5(4)
C23 C17 C22 C21 177.1(3)
C18 C17 C23 O6 -3.3(5)
C22 C17 C23 O6 -179.7(3)
C18 C17 C23 O5 175.7(3)
C22 C17 C23 O5 -0.7(4)
C30 C25 C26 C27 -0.2(4)
C31 C25 C26 C27 -177.5(2)
C30 C25 C26 C32 178.6(3)
C31 C25 C26 C32 1.3(4)
C25 C26 C27 C28 -0.2(4)
C32 C26 C27 C28 -179.0(3)
C26 C27 C28 C29 -0.1(4)
C27 C28 C29 C30 0.8(4)
C28 C29 C30 C25 -1.1(4)
C26 C25 C30 C29 0.9(4)
C31 C25 C30 C29 178.3(3)
C26 C25 C31 O8 -12.0(4)
C30 C25 C31 O8 170.6(3)
C26 C25 C31 O7 167.1(3)
C30 C25 C31 O7 -10.3(4)
C34 N2 C33 N1 -57.6(3)
C37 N2 C33 N1 58.7(3)
C36 N1 C33 N2 -59.3(3)
C35 N1 C33 N2 58.0(3)
C35 N3 C34 N2 -59.4(4)
C38 N3 C34 N2 58.4(4)
C33 N2 C34 N3 58.2(3)
C37 N2 C34 N3 -57.7(4)
C34 N3 C35 N1 59.0(4)
C38 N3 C35 N1 -58.5(4)
C33 N1 C35 N3 -58.4(3)
C36 N1 C35 N3 58.5(3)
C37 N4 C36 N1 -58.9(4)
C38 N4 C36 N1 58.3(4)
C33 N1 C36 N4 58.8(4)
C35 N1 C36 N4 -58.5(4)
C36 N4 C37 N2 58.8(4)
C38 N4 C37 N2 -58.2(4)
C33 N2 C37 N4 -58.4(4)
C34 N2 C37 N4 57.8(4)
C35 N3 C38 N4 59.0(5)
C34 N3 C38 N4 -58.8(5)
C37 N4 C38 N3 58.9(5)
C36 N4 C38 N3 -58.6(5)
C34X N2X C33X N1X -58(2)
C37X N2X C33X N1X 54(2)
C36X N1X C33X N2X -56(2)
C35X N1X C33X N2X 61(2)
C35X N3X C34X N2X -56(2)
C38X N3X C34X N2X 61(2)
C33X N2X C34X N3X 54(2)
C37X N2X C34X N3X -59(2)
C34X N3X C35X N1X 58(2)
C38X N3X C35X N1X -59(2)
C36X N1X C35X N3X 59(2)
C33X N1X C35X N3X -59(2)
C37X N4X C36X N1X -58(2)
C38X N4X C36X N1X 61(2)
C33X N1X C36X N4X 56(2)
C35X N1X C36X N4X -60(2)
C36X N4X C37X N2X 59(3)
C38X N4X C37X N2X -58(3)
C33X N2X C37X N4X -56(2)
C34X N2X C37X N4X 57(2)
C35X N3X C38X N4X 61(3)
C34X N3X C38X N4X -58(3)
C37X N4X C38X N3X 57(3)
C36X N4X C38X N3X -62(3)
C42 N5 C39 N6 -58.5(3)
C41 N5 C39 N6 58.2(3)
C43 N6 C39 N5 58.4(3)
C40 N6 C39 N5 -58.0(3)
C41 N7 C40 N6 -59.1(3)
C44 N7 C40 N6 58.6(3)
C39 N6 C40 N7 58.6(3)
C43 N6 C40 N7 -57.7(3)
C40 N7 C41 N5 58.9(3)
C44 N7 C41 N5 -58.7(3)
C39 N5 C41 N7 -58.7(3)
C42 N5 C41 N7 58.3(3)
C43 N8 C42 N5 -58.3(3)
C44 N8 C42 N5 58.6(3)
C39 N5 C42 N8 58.6(3)
C41 N5 C42 N8 -58.5(3)
C42 N8 C43 N6 58.7(3)
C44 N8 C43 N6 -58.2(3)
C39 N6 C43 N8 -58.7(3)
C40 N6 C43 N8 57.7(3)
C41 N7 C44 N8 58.6(3)
C40 N7 C44 N8 -58.9(3)
C42 N8 C44 N7 -58.4(3)
C43 N8 C44 N7 58.6(3)
